data_7010383
loop_
_publ_author_name
'Clarkson, Andrea J.'
'Blackman, Allan G.'
'Clark, Charles R.'

_publ_section_title
;
 Preparation, structures and reactions of isomeric
 [Co(cyclen)(O2C2O2)]+ and [Co(cyclen)(O2CCH2CO2)]+ complexes
 (cyclen&#x2005;=&#x2005;1,4,7,10-tetraazacyclododecane)&#x200A;&#x2020;
;
_journal_issue 5
_journal_name_full 'Journal of the Chemical Society, Dalton Transactions'
_journal_page_first 758
_journal_paper_doi 10.1039/b008350j
_journal_year 2001
_chemical_formula_sum 'C11 H24 Cl Co N4 O9'
_chemical_formula_weight 450.72
_chemical_name_systematic
;
 ?
;
_space_group_IT_number 14
_symmetry_cell_setting monoclinic
_symmetry_space_group_name_Hall '-P 2ybc'
_symmetry_space_group_name_H-M 'P 1 21/c 1'
_atom_sites_solution_hydrogens geom
_atom_sites_solution_primary direct
_atom_sites_solution_secondary difmap
_audit_creation_method SHELXL-97
_cell_angle_alpha 90.00
_cell_angle_beta 92.923(4)
_cell_angle_gamma 90.00
_cell_formula_units_Z 4
_cell_length_a 15.268(5)
_cell_length_b 7.616(2)
_cell_length_c 15.285(5)
_cell_measurement_reflns_used 3659
_cell_measurement_temperature 170(2)
_cell_measurement_theta_max 26.55
_cell_measurement_theta_min 2.67
_cell_volume 1775.0(9)
_computing_cell_refinement 'Bruker SMART'
_computing_data_collection 'Bruker SMART'
_computing_data_reduction 'Bruker SMART'
_computing_molecular_graphics 'WINGX (Farrugia, 1999)'
_computing_publication_material 'WINGX (Farrugia, 1999)'
_computing_structure_refinement 'SHELXL-97 (Sheldrick, 1997)'
_computing_structure_solution 'SHELXS-97 (Sheldrick, 1997)'
_diffrn_ambient_temperature 170(2)
_diffrn_measured_fraction_theta_full 0.988
_diffrn_measured_fraction_theta_max 0.988
_diffrn_measurement_device_type 'CCD area detector'
_diffrn_measurement_method 'phi and omega scans'
_diffrn_radiation_monochromator graphite
_diffrn_radiation_source 'fine-focus sealed tube'
_diffrn_radiation_type MoK\a
_diffrn_radiation_wavelength 0.71073
_diffrn_reflns_av_R_equivalents 0.0549
_diffrn_reflns_av_sigmaI/netI 0.0329
_diffrn_reflns_limit_h_max 19
_diffrn_reflns_limit_h_min -19
_diffrn_reflns_limit_k_max 7
_diffrn_reflns_limit_k_min -9
_diffrn_reflns_limit_l_max 18
_diffrn_reflns_limit_l_min -19
_diffrn_reflns_number 21855
_diffrn_reflns_theta_full 26.55
_diffrn_reflns_theta_max 26.55
_diffrn_reflns_theta_min 2.67
_exptl_absorpt_coefficient_mu 1.172
_exptl_absorpt_correction_T_max 1.000000
_exptl_absorpt_correction_T_min 0.679347
_exptl_absorpt_correction_type multi-scan
_exptl_absorpt_process_details SADABS
_exptl_crystal_colour red
_exptl_crystal_density_diffrn 1.686
_exptl_crystal_density_method 'not measured'
_exptl_crystal_description trapezoid
_exptl_crystal_F_000 936
_exptl_crystal_size_max 0.65
_exptl_crystal_size_mid 0.57
_exptl_crystal_size_min 0.27
_refine_diff_density_max 0.700
_refine_diff_density_min -0.777
_refine_diff_density_rms 0.081
_refine_ls_extinction_method none
_refine_ls_goodness_of_fit_ref 1.038
_refine_ls_hydrogen_treatment mixed
_refine_ls_matrix_type full
_refine_ls_number_parameters 243
_refine_ls_number_reflns 3659
_refine_ls_number_restraints 0
_refine_ls_restrained_S_all 1.038
_refine_ls_R_factor_all 0.0446
_refine_ls_R_factor_gt 0.0369
_refine_ls_shift/su_max 0.002
_refine_ls_shift/su_mean 0.000
_refine_ls_structure_factor_coef Fsqd
_refine_ls_weighting_details 'calc w=1/[\s^2^(Fo^2^)+(0.0598P)^2^+0.8191P] where P=(Fo^2^+2Fc^2^)/3'
_refine_ls_weighting_scheme calc
_refine_ls_wR_factor_gt 0.0934
_refine_ls_wR_factor_ref 0.0974
_reflns_number_gt 3163
_reflns_number_total 3659
_reflns_threshold_expression >2sigma(I)
_cod_data_source_file b008350j.txt
_cod_data_source_block disyna
_cod_depositor_comments
;
The following automatic conversions were performed:
'_symmetry_cell_setting' value 'Monoclinic' changed to 'monoclinic'
according to '/home/saulius/struct/CIF-dictionaries/cif_core.dic'
dictionary named 'cif_core.dic' version 2.4.1 from 2010-06-29.

Automatic conversion script
Id: cif_fix_enum 1527 2010-12-29 10:47:43Z saulius 
;
_cod_original_cell_volume 1775.1(10)
_cod_original_sg_symbol_H-M P2(1)/c
_cod_database_code 7010383

loop_
_symmetry_equiv_pos_as_xyz
'x, y, z'
'-x, y+1/2, -z+1/2'
'-x, -y, -z'
'x, -y-1/2, z-1/2'

loop_
_atom_site_label
_atom_site_type_symbol
_atom_site_fract_x
_atom_site_fract_y
_atom_site_fract_z
_atom_site_U_iso_or_equiv
_atom_site_adp_type
_atom_site_occupancy
_atom_site_symmetry_multiplicity
_atom_site_calc_flag
_atom_site_refinement_flags
_atom_site_disorder_assembly
_atom_site_disorder_group
Co1 Co 0.226356(18) 0.10741(3) 0.842126(18) 0.01579(11) Uani 1 1 d . . .
C1 C 0.18179(16) 0.4228(3) 0.92890(16) 0.0246(5) Uani 1 1 d . . .
H1A H 0.1688 0.5494 0.9214 0.029 Uiso 1 1 calc R . .
H1B H 0.2118 0.4043 0.9871 0.029 Uiso 1 1 calc R . .
C2 C 0.09845(15) 0.3145(3) 0.91945(16) 0.0242(5) Uani 1 1 d . . .
H2A H 0.0633 0.3314 0.9714 0.029 Uiso 1 1 calc R . .
H2B H 0.0628 0.3530 0.8670 0.029 Uiso 1 1 calc R . .
C3 C 0.13935(17) 0.0333(3) 0.99648(16) 0.0283(5) Uani 1 1 d . . .
H3A H 0.1267 -0.0935 0.9895 0.034 Uiso 1 1 calc R . .
H3B H 0.1003 0.0812 1.0404 0.034 Uiso 1 1 calc R . .
C4 C 0.23437(18) 0.0588(3) 1.02788(16) 0.0294(6) Uani 1 1 d . . .
H4A H 0.2447 0.1804 1.0488 0.035 Uiso 1 1 calc R . .
H4B H 0.2509 -0.0238 1.0759 0.035 Uiso 1 1 calc R . .
C5 C 0.37976(16) 0.0597(3) 0.95364(18) 0.0295(6) Uani 1 1 d . . .
H5A H 0.4115 -0.0213 0.9948 0.035 Uiso 1 1 calc R . .
H5B H 0.3913 0.1820 0.9729 0.035 Uiso 1 1 calc R . .
C6 C 0.40797(16) 0.0318(3) 0.86027(18) 0.0292(5) Uani 1 1 d . . .
H6A H 0.4678 0.0789 0.8546 0.035 Uiso 1 1 calc R . .
H6B H 0.4090 -0.0954 0.8469 0.035 Uiso 1 1 calc R . .
C7 C 0.36630(16) 0.3126(3) 0.78268(17) 0.0273(5) Uani 1 1 d . . .
H7A H 0.3418 0.3505 0.7245 0.033 Uiso 1 1 calc R . .
H7B H 0.4307 0.3290 0.7842 0.033 Uiso 1 1 calc R . .
C8 C 0.32725(16) 0.4226(3) 0.85396(17) 0.0255(5) Uani 1 1 d . . .
H8A H 0.3604 0.4057 0.9107 0.031 Uiso 1 1 calc R . .
H8B H 0.3280 0.5488 0.8385 0.031 Uiso 1 1 calc R . .
C9 C 0.12175(15) 0.0798(3) 0.67917(14) 0.0182(4) Uani 1 1 d . . .
C10 C 0.14806(16) -0.1110(3) 0.67031(15) 0.0216(5) Uani 1 1 d . . .
H10A H 0.0984 -0.1732 0.6398 0.026 Uiso 1 1 calc R . .
H10B H 0.1978 -0.1153 0.6313 0.026 Uiso 1 1 calc R . .
C11 C 0.17396(15) -0.2142(3) 0.75131(15) 0.0207(5) Uani 1 1 d . . .
N1 N 0.23603(12) 0.3583(2) 0.85857(13) 0.0207(4) Uani 1 1 d . . .
H1 H 0.2081 0.4037 0.8080 0.025 Uiso 1 1 calc R . .
N2 N 0.12212(13) 0.1250(2) 0.91082(13) 0.0204(4) Uani 1 1 d . . .
H2 H 0.0761 0.0681 0.8804 0.025 Uiso 1 1 calc R . .
N3 N 0.28484(13) 0.0222(2) 0.94945(13) 0.0218(4) Uani 1 1 d . . .
H3 H 0.2820 -0.0993 0.9438 0.026 Uiso 1 1 calc R . .
N4 N 0.34525(13) 0.1232(2) 0.79703(13) 0.0226(4) Uani 1 1 d . . .
H4 H 0.3452 0.0653 0.7435 0.027 Uiso 1 1 calc R . .
O1 O 0.16314(11) 0.17673(19) 0.73637(10) 0.0207(3) Uani 1 1 d . . .
O2 O 0.06466(12) 0.1386(2) 0.62708(11) 0.0269(4) Uani 1 1 d . . .
O3 O 0.16233(13) -0.3754(2) 0.74837(13) 0.0334(4) Uani 1 1 d . . .
O4 O 0.21062(11) -0.13953(19) 0.81944(11) 0.0220(3) Uani 1 1 d . . .
Cl1 Cl 0.38588(4) -0.38152(8) 1.08908(4) 0.02791(15) Uani 1 1 d . . .
O5 O 0.31717(14) -0.3210(3) 1.02822(14) 0.0435(5) Uani 1 1 d . . .
O6 O 0.37846(16) -0.2941(3) 1.17220(14) 0.0500(6) Uani 1 1 d . . .
O7 O 0.37401(16) -0.5664(3) 1.10102(15) 0.0466(5) Uani 1 1 d . . .
O8 O 0.46827(14) -0.3437(3) 1.05440(16) 0.0516(6) Uani 1 1 d . . .
O9 O 0.00675(13) 0.4526(3) 0.69148(13) 0.0297(4) Uani 1 1 d . . .
H9 H 0.054(2) 0.505(5) 0.716(2) 0.050(10) Uiso 1 1 d . . .
H9A H 0.020(2) 0.373(4) 0.672(2) 0.031(9) Uiso 1 1 d . . .

loop_
_atom_site_aniso_label
_atom_site_aniso_U_11
_atom_site_aniso_U_22
_atom_site_aniso_U_33
_atom_site_aniso_U_23
_atom_site_aniso_U_13
_atom_site_aniso_U_12
Co1 0.02051(17) 0.01027(16) 0.01640(17) -0.00014(11) -0.00111(12) -0.00085(11)
C1 0.0327(13) 0.0157(10) 0.0252(12) -0.0047(9) 0.0003(10) 0.0011(9)
C2 0.0275(12) 0.0212(11) 0.0238(12) -0.0020(9) 0.0020(9) 0.0043(10)
C3 0.0384(14) 0.0236(12) 0.0236(12) 0.0043(10) 0.0079(11) -0.0017(10)
C4 0.0449(15) 0.0238(11) 0.0193(12) 0.0023(9) -0.0021(11) 0.0003(11)
C5 0.0288(13) 0.0261(12) 0.0324(14) 0.0058(11) -0.0097(11) -0.0018(10)
C6 0.0230(12) 0.0231(12) 0.0410(15) 0.0000(11) -0.0032(11) 0.0041(10)
C7 0.0282(12) 0.0239(12) 0.0299(13) 0.0054(10) 0.0027(10) -0.0048(10)
C8 0.0273(12) 0.0162(10) 0.0328(13) 0.0012(10) -0.0004(10) -0.0057(9)
C9 0.0249(11) 0.0137(10) 0.0162(10) 0.0014(8) 0.0032(9) -0.0008(8)
C10 0.0288(12) 0.0139(10) 0.0219(11) -0.0030(9) -0.0015(9) 0.0031(9)
C11 0.0219(11) 0.0144(10) 0.0258(12) -0.0003(9) -0.0005(9) 0.0003(8)
N1 0.0260(10) 0.0150(9) 0.0206(9) -0.0002(7) -0.0026(8) -0.0021(7)
N2 0.0222(9) 0.0186(9) 0.0206(10) -0.0015(7) 0.0021(8) -0.0032(7)
N3 0.0291(10) 0.0151(9) 0.0205(10) 0.0015(7) -0.0041(8) -0.0008(8)
N4 0.0250(10) 0.0190(9) 0.0239(10) -0.0029(8) 0.0015(8) -0.0018(8)
O1 0.0310(8) 0.0109(7) 0.0197(8) 0.0009(6) -0.0050(6) -0.0016(6)
O2 0.0385(10) 0.0174(8) 0.0235(9) 0.0011(7) -0.0107(7) 0.0029(7)
O3 0.0465(11) 0.0108(7) 0.0411(11) -0.0006(7) -0.0149(9) -0.0029(7)
O4 0.0299(9) 0.0131(7) 0.0224(8) 0.0007(6) -0.0041(7) -0.0003(6)
Cl1 0.0305(3) 0.0258(3) 0.0274(3) 0.0003(2) 0.0022(2) -0.0067(2)
O5 0.0517(12) 0.0310(10) 0.0460(12) 0.0060(9) -0.0141(10) -0.0039(9)
O6 0.0659(15) 0.0515(13) 0.0328(11) -0.0136(10) 0.0058(10) -0.0077(11)
O7 0.0714(15) 0.0237(9) 0.0448(12) 0.0089(9) 0.0027(11) -0.0035(10)
O8 0.0360(11) 0.0566(14) 0.0635(15) -0.0084(12) 0.0156(11) -0.0110(10)
O9 0.0310(10) 0.0204(9) 0.0372(11) -0.0049(8) -0.0046(8) 0.0076(8)

loop_
_atom_type_symbol
_atom_type_description
_atom_type_scat_dispersion_real
_atom_type_scat_dispersion_imag
_atom_type_scat_source
C C 0.0033 0.0016 'International Tables Vol C Tables 4.2.6.8 and 6.1.1.4'
H H 0.0000 0.0000 'International Tables Vol C Tables 4.2.6.8 and 6.1.1.4'
N N 0.0061 0.0033 'International Tables Vol C Tables 4.2.6.8 and 6.1.1.4'
O O 0.0106 0.0060 'International Tables Vol C Tables 4.2.6.8 and 6.1.1.4'
Cl Cl 0.1484 0.1585 'International Tables Vol C Tables 4.2.6.8 and 6.1.1.4'
Co Co 0.3494 0.9721 'International Tables Vol C Tables 4.2.6.8 and 6.1.1.4'

loop_
_geom_angle_atom_site_label_1
_geom_angle_atom_site_label_2
_geom_angle_atom_site_label_3
_geom_angle
_geom_angle_site_symmetry_1
_geom_angle_site_symmetry_3
_geom_angle_publ_flag
O1 Co1 O4 93.69(7) . . ?
O1 Co1 N1 82.47(7) . . ?
O4 Co1 N1 176.06(8) . . ?
O1 Co1 N3 175.79(7) . . ?
O4 Co1 N3 82.72(8) . . ?
N1 Co1 N3 101.08(8) . . ?
O1 Co1 N2 92.60(8) . . ?
O4 Co1 N2 93.80(7) . . ?
N1 Co1 N2 85.48(8) . . ?
N3 Co1 N2 85.47(9) . . ?
O1 Co1 N4 96.95(8) . . ?
O4 Co1 N4 96.03(7) . . ?
N1 Co1 N4 85.39(8) . . ?
N3 Co1 N4 85.64(9) . . ?
N2 Co1 N4 165.80(8) . . ?
N1 C1 C2 104.43(18) . . ?
N2 C2 C1 109.13(18) . . ?
N2 C3 C4 109.87(19) . . ?
N3 C4 C3 104.3(2) . . ?
N3 C5 C6 104.8(2) . . ?
N4 C6 C5 109.70(19) . . ?
N4 C7 C8 109.34(19) . . ?
N1 C8 C7 104.82(19) . . ?
O2 C9 O1 122.43(19) . . ?
O2 C9 C10 118.2(2) . . ?
O1 C9 C10 119.22(19) . . ?
C11 C10 C9 119.20(19) . . ?
O3 C11 O4 121.4(2) . . ?
O3 C11 C10 117.2(2) . . ?
O4 C11 C10 121.35(19) . . ?
C1 N1 C8 119.28(18) . . ?
C1 N1 Co1 112.47(14) . . ?
C8 N1 Co1 112.75(14) . . ?
C2 N2 C3 113.97(18) . . ?
C2 N2 Co1 108.70(14) . . ?
C3 N2 Co1 109.05(15) . . ?
C5 N3 C4 118.5(2) . . ?
C5 N3 Co1 112.39(15) . . ?
C4 N3 Co1 112.63(15) . . ?
C7 N4 C6 114.08(19) . . ?
C7 N4 Co1 108.52(14) . . ?
C6 N4 Co1 108.34(15) . . ?
C9 O1 Co1 128.69(14) . . ?
C11 O4 Co1 128.42(14) . . ?
O8 Cl1 O7 111.54(15) . . ?
O8 Cl1 O5 108.89(15) . . ?
O7 Cl1 O5 107.70(13) . . ?
O8 Cl1 O6 110.24(14) . . ?
O7 Cl1 O6 108.95(14) . . ?
O5 Cl1 O6 109.46(14) . . ?

loop_
_geom_bond_atom_site_label_1
_geom_bond_atom_site_label_2
_geom_bond_distance
_geom_bond_site_symmetry_2
_geom_bond_publ_flag
Co1 O1 1.9142(16) . ?
Co1 O4 1.9253(16) . ?
Co1 N1 1.9318(19) . ?
Co1 N3 1.939(2) . ?
Co1 N2 1.956(2) . ?
Co1 N4 1.978(2) . ?
C1 N1 1.474(3) . ?
C1 C2 1.517(3) . ?
C2 N2 1.495(3) . ?
C3 N2 1.495(3) . ?
C3 C4 1.517(4) . ?
C4 N3 1.484(3) . ?
C5 N3 1.475(3) . ?
C5 C6 1.527(4) . ?
C6 N4 1.497(3) . ?
C7 N4 1.496(3) . ?
C7 C8 1.520(4) . ?
C8 N1 1.481(3) . ?
C9 O2 1.235(3) . ?
C9 O1 1.286(3) . ?
C9 C10 1.515(3) . ?
C10 C11 1.502(3) . ?
C11 O3 1.241(3) . ?
C11 O4 1.289(3) . ?
Cl1 O8 1.419(2) . ?
Cl1 O7 1.433(2) . ?
Cl1 O5 1.442(2) . ?
Cl1 O6 1.444(2) . ?
